data_4121307
loop_
_publ_author_name
'Daniel J. Harrison'
'Graham M. Lee'
'Matthew C. Leclerc'
'Ilia Korobkov'
'R. Tom Baker'

_publ_section_title
;
 Cobalt Fluorocarbenes: Cycloaddition Reactions with Tetrafluoroethylene
 and Reactivity of the Perfluorometallacyclic Products
;
_journal_name_full 'Journal of the American Chemical Society'
_journal_page_first 18296
_journal_page_last 18299
_journal_paper_doi 10.1021/ja411503c
_journal_volume 135
_journal_year 2013
_chemical_formula_sum 'C21 H15 Br Co F5 P'
_chemical_formula_weight 532.14
_chemical_name_systematic
; 
 ? 
;
_space_group_IT_number 2
_symmetry_cell_setting triclinic
_symmetry_space_group_name_Hall '-P 1'
_symmetry_space_group_name_H-M 'P -1'
_atom_sites_solution_hydrogens geom
_atom_sites_solution_primary direct
_atom_sites_solution_secondary difmap
_audit_creation_method SHELXL-97
_cell_angle_alpha 101.287(3)
_cell_angle_beta 100.155(3)
_cell_angle_gamma 102.663(3)
_cell_formula_units_Z 2
_cell_length_a 8.7352(5)
_cell_length_b 9.6582(5)
_cell_length_c 13.2094(7)
_cell_measurement_reflns_used 2812
_cell_measurement_temperature 200(2)
_cell_measurement_theta_max 26.30
_cell_measurement_theta_min 2.45
_cell_volume 1037.93(10)
_computing_cell_refinement 'APEX II, Bruker (2009)'
_computing_data_collection 'APEX II, Bruker (2009)'
_computing_data_reduction 'XPREP, Bruker (2009)'
_computing_molecular_graphics 'SHELXTL, Bruker (2004)'
_computing_publication_material 'SHELXTL, Bruker (2004)'
_computing_structure_refinement 'SHELXL-97 (Sheldrick, 2008)'
_computing_structure_solution 'SHELXS-97 (Sheldrick, 2008)'
_diffrn_ambient_temperature 200(2)
_diffrn_measured_fraction_theta_full 0.961
_diffrn_measured_fraction_theta_max 0.961
_diffrn_measurement_device_type 'Bruker APEX-II CCD'
_diffrn_measurement_method '\f and \w scans'
_diffrn_radiation_monochromator graphite
_diffrn_radiation_source 'fine-focus sealed tube'
_diffrn_radiation_type MoK\a
_diffrn_radiation_wavelength 0.71073
_diffrn_reflns_av_R_equivalents 0.0000
_diffrn_reflns_av_sigmaI/netI 0.0781
_diffrn_reflns_limit_h_max 10
_diffrn_reflns_limit_h_min -10
_diffrn_reflns_limit_k_max 11
_diffrn_reflns_limit_k_min -12
_diffrn_reflns_limit_l_max 16
_diffrn_reflns_limit_l_min 0
_diffrn_reflns_number 7143
_diffrn_reflns_theta_full 26.41
_diffrn_reflns_theta_max 26.41
_diffrn_reflns_theta_min 2.23
_exptl_absorpt_coefficient_mu 2.877
_exptl_absorpt_correction_T_max 0.9187
_exptl_absorpt_correction_T_min 0.7061
_exptl_absorpt_correction_type multi-scan
_exptl_absorpt_process_details 'SADABS, Bruker (2003)'
_exptl_crystal_colour brown
_exptl_crystal_density_diffrn 1.703
_exptl_crystal_density_meas ?
_exptl_crystal_description plate
_exptl_crystal_F_000 526
_exptl_crystal_size_max 0.13
_exptl_crystal_size_mid 0.08
_exptl_crystal_size_min 0.03
_refine_diff_density_max 1.038
_refine_diff_density_min -1.027
_refine_diff_density_rms 0.180
_refine_ls_extinction_method none
_refine_ls_goodness_of_fit_ref 1.055
_refine_ls_hydrogen_treatment constr
_refine_ls_matrix_type full
_refine_ls_number_parameters 236
_refine_ls_number_reflns 4084
_refine_ls_number_restraints 270
_refine_ls_restrained_S_all 1.029
_refine_ls_R_factor_all 0.1053
_refine_ls_R_factor_gt 0.0667
_refine_ls_shift/su_max 0.000
_refine_ls_shift/su_mean 0.000
_refine_ls_structure_factor_coef Fsqd
_refine_ls_weighting_details 'calc w=1/[\s^2^(Fo^2^)+(0.0370P)^2^+9.9763P] where P=(Fo^2^+2Fc^2^)/3'
_refine_ls_weighting_scheme calc
_refine_ls_wR_factor_gt 0.1428
_refine_ls_wR_factor_ref 0.1639
_reflns_number_gt 2976
_reflns_number_total 4084
_reflns_threshold_expression >2sigma(I)
_cod_data_source_file ja411503c_si_006.cif
_cod_data_source_block tb076_5
_cod_depositor_comments
;
The following automatic conversions were performed:

'_exptl_crystal_density_meas' value 'n/a' was changed to '?' - the
value is perceived as not measured.

Automatic conversion script
Id: cif_fix_values 3008 2015-01-20 13:52:24Z robertas 
;
_cod_database_code 4121307

loop_
_symmetry_equiv_pos_as_xyz
'x, y, z'
'-x, -y, -z'

loop_
_atom_site_label
_atom_site_type_symbol
_atom_site_fract_x
_atom_site_fract_y
_atom_site_fract_z
_atom_site_U_iso_or_equiv
_atom_site_adp_type
_atom_site_occupancy
_atom_site_symmetry_multiplicity
_atom_site_calc_flag
_atom_site_refinement_flags
_atom_site_disorder_assembly
_atom_site_disorder_group
Co1 Co 0.44618(15) 1.16968(13) 0.73829(10) 0.0222(3) Uani 1 1 d . . .
Br1 Br 0.34993(13) 0.93161(10) 0.61828(8) 0.0317(3) Uani 1 1 d . . .
P1 P 0.2299(3) 1.2292(2) 0.66927(18) 0.0218(5) Uani 1 1 d . . .
F1 F 0.2486(9) 0.9825(6) 0.8297(5) 0.0504(17) Uani 1 1 d U . .
F2 F 0.4094(8) 1.3511(6) 0.9656(5) 0.0501(17) Uani 1 1 d U . .
F3 F 0.273(2) 1.2754(16) 1.1023(12) 0.081(2) Uani 0.50 1 d PDU A 1
F4 F 0.266(2) 1.0454(16) 1.0430(14) 0.081(2) Uani 0.50 1 d PDU A 1
F5 F 0.0859(17) 1.1359(19) 0.9774(12) 0.081(2) Uani 0.50 1 d PDU A 1
F3' F 0.3376(19) 1.2245(18) 1.1168(11) 0.081(2) Uani 0.50 1 d PDU A 2
F4' F 0.179(2) 1.0259(14) 1.0092(15) 0.081(2) Uani 0.50 1 d PDU A 2
F5' F 0.127(2) 1.2334(19) 1.0289(14) 0.081(2) Uani 0.50 1 d PDU A 2
C1 C 0.6109(11) 1.3363(12) 0.7017(8) 0.0355(11) Uani 1 1 d U . .
H1A H 0.5858 1.3936 0.6534 0.043 Uiso 1 1 calc R . .
C2 C 0.6548(11) 1.2055(11) 0.6773(8) 0.0355(11) Uani 1 1 d U . .
H2A H 0.6638 1.1576 0.6094 0.043 Uiso 1 1 calc R . .
C3 C 0.6839(11) 1.1564(11) 0.7717(8) 0.0355(11) Uani 1 1 d U . .
H3A H 0.7146 1.0695 0.7781 0.043 Uiso 1 1 calc R . .
C4 C 0.6592(11) 1.2584(12) 0.8526(9) 0.0355(11) Uani 1 1 d U . .
H4A H 0.6730 1.2548 0.9249 0.043 Uiso 1 1 calc R . .
C5 C 0.6101(11) 1.3684(12) 0.8092(8) 0.0355(11) Uani 1 1 d U . .
H5A H 0.5815 1.4498 0.8466 0.043 Uiso 1 1 calc R . .
C6 C 0.2155(11) 1.2610(9) 0.5362(7) 0.0250(18) Uani 1 1 d U . .
C7 C 0.3152(12) 1.2211(10) 0.4718(8) 0.031(2) Uani 1 1 d U . .
H7A H 0.3968 1.1772 0.4970 0.037 Uiso 1 1 calc R . .
C8 C 0.2971(13) 1.2445(12) 0.3712(8) 0.038(2) Uani 1 1 d U . .
H8A H 0.3675 1.2177 0.3282 0.046 Uiso 1 1 calc R . .
C9 C 0.1799(14) 1.3053(11) 0.3326(8) 0.040(2) Uani 1 1 d U . .
H9A H 0.1694 1.3216 0.2633 0.047 Uiso 1 1 calc R . .
C10 C 0.0755(14) 1.3434(12) 0.3945(9) 0.045(3) Uani 1 1 d U . .
H10A H -0.0084 1.3832 0.3668 0.053 Uiso 1 1 calc R . .
C11 C 0.0935(12) 1.3234(12) 0.4967(8) 0.037(2) Uani 1 1 d U . .
H11A H 0.0238 1.3517 0.5398 0.045 Uiso 1 1 calc R . .
C12 C 0.2042(11) 1.3991(9) 0.7459(7) 0.0240(19) Uani 1 1 d U . .
C13 C 0.2991(12) 1.5317(9) 0.7406(7) 0.0288(19) Uani 1 1 d U . .
H13A H 0.3745 1.5331 0.6968 0.035 Uiso 1 1 calc R . .
C14 C 0.2849(13) 1.6623(10) 0.7988(8) 0.037(2) Uani 1 1 d U . .
H14A H 0.3532 1.7529 0.7974 0.045 Uiso 1 1 calc R . .
C15 C 0.1699(14) 1.6597(11) 0.8593(7) 0.037(2) Uani 1 1 d U . .
H15A H 0.1561 1.7488 0.8970 0.044 Uiso 1 1 calc R . .
C16 C 0.0763(13) 1.5285(11) 0.8644(8) 0.038(2) Uani 1 1 d U . .
H16A H -0.0003 1.5271 0.9074 0.046 Uiso 1 1 calc R . .
C17 C 0.0925(12) 1.3973(10) 0.8074(8) 0.032(2) Uani 1 1 d U . .
H17A H 0.0265 1.3069 0.8109 0.038 Uiso 1 1 calc R . .
C18 C 0.0400(11) 1.0930(10) 0.6562(8) 0.032(2) Uani 1 1 d . . .
C19 C 0.3366(12) 1.1214(10) 0.8447(8) 0.031(2) Uani 1 1 d U . .
C20 C 0.3308(14) 1.2060(10) 0.9369(8) 0.037(2) Uani 1 1 d U A .
C21 C 0.2480(15) 1.1673(11) 1.0166(10) 0.069(3) Uani 1 1 d DU . .

loop_
_atom_site_aniso_label
_atom_site_aniso_U_11
_atom_site_aniso_U_22
_atom_site_aniso_U_33
_atom_site_aniso_U_23
_atom_site_aniso_U_13
_atom_site_aniso_U_12
Co1 0.0158(7) 0.0281(6) 0.0236(7) 0.0038(5) 0.0067(5) 0.0080(6)
Br1 0.0312(6) 0.0320(5) 0.0339(6) 0.0021(4) 0.0130(5) 0.0135(5)
P1 0.0145(13) 0.0255(11) 0.0253(12) 0.0034(9) 0.0049(9) 0.0069(9)
F1 0.075(5) 0.029(3) 0.051(4) 0.011(3) 0.034(4) 0.006(3)
F2 0.061(5) 0.038(3) 0.042(4) -0.005(3) 0.018(3) 0.001(3)
F3 0.096(6) 0.085(4) 0.074(5) 0.021(3) 0.052(5) 0.018(4)
F4 0.096(6) 0.085(4) 0.074(5) 0.021(3) 0.052(5) 0.018(4)
F5 0.096(6) 0.085(4) 0.074(5) 0.021(3) 0.052(5) 0.018(4)
F3' 0.096(6) 0.085(4) 0.074(5) 0.021(3) 0.052(5) 0.018(4)
F4' 0.096(6) 0.085(4) 0.074(5) 0.021(3) 0.052(5) 0.018(4)
F5' 0.096(6) 0.085(4) 0.074(5) 0.021(3) 0.052(5) 0.018(4)
C1 0.015(2) 0.051(3) 0.037(3) 0.007(2) 0.0037(19) 0.006(2)
C2 0.015(2) 0.051(3) 0.037(3) 0.007(2) 0.0037(19) 0.006(2)
C3 0.015(2) 0.051(3) 0.037(3) 0.007(2) 0.0037(19) 0.006(2)
C4 0.015(2) 0.051(3) 0.037(3) 0.007(2) 0.0037(19) 0.006(2)
C5 0.015(2) 0.051(3) 0.037(3) 0.007(2) 0.0037(19) 0.006(2)
C6 0.023(5) 0.028(4) 0.023(4) 0.003(3) 0.006(4) 0.009(4)
C7 0.028(5) 0.035(5) 0.035(5) 0.011(4) 0.008(4) 0.019(4)
C8 0.042(6) 0.048(6) 0.030(5) 0.009(5) 0.014(5) 0.019(5)
C9 0.047(6) 0.046(6) 0.031(5) 0.013(4) 0.006(5) 0.020(5)
C10 0.044(6) 0.056(7) 0.033(5) 0.005(5) -0.010(5) 0.033(6)
C11 0.028(6) 0.053(6) 0.031(5) 0.000(5) -0.001(4) 0.026(5)
C12 0.025(5) 0.024(4) 0.022(5) 0.001(4) 0.002(4) 0.013(4)
C13 0.026(5) 0.031(4) 0.029(5) 0.007(4) 0.008(4) 0.007(4)
C14 0.040(6) 0.025(4) 0.046(6) 0.006(4) 0.004(4) 0.012(4)
C15 0.050(6) 0.037(4) 0.027(5) 0.001(4) 0.005(5) 0.029(5)
C16 0.040(6) 0.053(5) 0.030(5) 0.008(4) 0.011(5) 0.027(5)
C17 0.026(5) 0.035(4) 0.035(6) 0.005(4) 0.012(4) 0.009(4)
C18 0.012(5) 0.033(5) 0.046(6) -0.002(4) 0.013(4) 0.000(4)
C19 0.030(5) 0.022(4) 0.045(6) 0.009(4) 0.015(5) 0.012(4)
C20 0.036(5) 0.032(4) 0.041(5) 0.004(4) 0.005(5) 0.014(4)
C21 0.078(7) 0.060(6) 0.069(7) 0.003(5) 0.048(6) 0.005(6)

loop_
_atom_type_symbol
_atom_type_description
_atom_type_scat_dispersion_real
_atom_type_scat_dispersion_imag
_atom_type_scat_source
C C 0.0033 0.0016 'International Tables Vol C Tables 4.2.6.8 and 6.1.1.4'
H H 0.0000 0.0000 'International Tables Vol C Tables 4.2.6.8 and 6.1.1.4'
F F 0.0171 0.0103 'International Tables Vol C Tables 4.2.6.8 and 6.1.1.4'
P P 0.1023 0.0942 'International Tables Vol C Tables 4.2.6.8 and 6.1.1.4'
Br Br -0.2901 2.4595 'International Tables Vol C Tables 4.2.6.8 and 6.1.1.4'
Co Co 0.3494 0.9721 'International Tables Vol C Tables 4.2.6.8 and 6.1.1.4'

loop_
_geom_angle_atom_site_label_1
_geom_angle_atom_site_label_2
_geom_angle_atom_site_label_3
_geom_angle
C19 Co1 C5 105.3(4)
C19 Co1 C4 89.9(4)
C5 Co1 C4 40.0(4)
C19 Co1 C3 112.0(4)
C5 Co1 C3 66.5(4)
C4 Co1 C3 39.0(4)
C19 Co1 C2 151.5(4)
C5 Co1 C2 65.7(4)
C4 Co1 C2 65.6(4)
C3 Co1 C2 39.6(4)
C19 Co1 C1 143.9(4)
C5 Co1 C1 39.2(4)
C4 Co1 C1 65.9(4)
C3 Co1 C1 65.9(4)
C2 Co1 C1 38.7(4)
C19 Co1 P1 86.4(3)
C5 Co1 P1 103.6(3)
C4 Co1 P1 140.4(3)
C3 Co1 P1 160.6(3)
C2 Co1 P1 121.6(3)
C1 Co1 P1 95.7(3)
C19 Co1 Br1 96.2(3)
C5 Co1 Br1 154.9(3)
C4 Co1 Br1 129.3(3)
C3 Co1 Br1 93.7(3)
C2 Co1 Br1 89.2(3)
C1 Co1 Br1 119.8(3)
P1 Co1 Br1 90.32(8)
C6 P1 C18 103.4(5)
C6 P1 C12 102.6(4)
C18 P1 C12 104.2(4)
C6 P1 Co1 116.8(3)
C18 P1 Co1 114.4(3)
C12 P1 Co1 113.9(3)
C2 C1 C5 108.1(10)
C2 C1 Co1 70.8(6)
C5 C1 Co1 68.6(6)
C1 C2 C3 108.1(9)
C1 C2 Co1 70.6(6)
C3 C2 Co1 69.3(6)
C4 C3 C2 107.5(10)
C4 C3 Co1 70.0(6)
C2 C3 Co1 71.1(6)
C3 C4 C5 108.3(10)
C3 C4 Co1 71.0(6)
C5 C4 Co1 69.5(6)
C4 C5 C1 107.9(10)
C4 C5 Co1 70.5(6)
C1 C5 Co1 72.3(6)
C7 C6 C11 118.9(9)
C7 C6 P1 122.7(7)
C11 C6 P1 118.3(7)
C8 C7 C6 120.5(9)
C9 C8 C7 121.0(10)
C8 C9 C10 119.9(10)
C11 C10 C9 120.1(9)
C10 C11 C6 119.6(9)
C17 C12 C13 119.7(8)
C17 C12 P1 121.4(7)
C13 C12 P1 118.9(7)
C12 C13 C14 120.5(9)
C15 C14 C13 119.4(9)
C16 C15 C14 120.0(9)
C15 C16 C17 120.6(10)
C16 C17 C12 119.8(9)
C20 C19 F1 111.4(9)
C20 C19 Co1 130.1(8)
F1 C19 Co1 118.5(7)
C19 C20 F2 120.4(9)
C19 C20 C21 129.2(10)
F2 C20 C21 110.4(8)
F4 C21 F3 111.1(14)
F4 C21 F4' 33.7(11)
F3 C21 F4' 124.8(15)
F4 C21 F3' 80.4(13)
F3 C21 F3' 36.7(10)
F4' C21 F3' 107.0(14)
F4 C21 F5' 127.6(15)
F3 C21 F5' 61.8(12)
F4' C21 F5' 103.6(13)
F3' C21 F5' 96.2(12)
F4 C21 F5 102.9(13)
F3 C21 F5 102.8(13)
F4' C21 F5 69.9(12)
F3' C21 F5 130.7(14)
F5' C21 F5 42.8(9)
F4 C21 C20 114.8(12)
F3 C21 C20 114.6(11)
F4' C21 C20 119.4(11)
F3' C21 C20 113.6(12)
F5' C21 C20 114.2(11)
F5 C21 C20 109.3(12)

loop_
_geom_bond_atom_site_label_1
_geom_bond_atom_site_label_2
_geom_bond_distance
Co1 C19 1.909(10)
Co1 C5 2.056(10)
Co1 C4 2.069(10)
Co1 C3 2.083(10)
Co1 C2 2.107(10)
Co1 C1 2.104(11)
Co1 P1 2.192(3)
Co1 Br1 2.4005(14)
P1 C6 1.830(9)
P1 C18 1.835(9)
P1 C12 1.833(8)
F1 C19 1.349(11)
F2 C20 1.363(11)
F3 C21 1.330(13)
F4 C21 1.324(13)
F5 C21 1.363(13)
F3' C21 1.352(13)
F4' C21 1.342(13)
F5' C21 1.366(13)
C1 C2 1.394(14)
C1 C5 1.395(14)
C2 C3 1.419(14)
C3 C4 1.386(14)
C4 C5 1.412(14)
C6 C7 1.383(13)
C6 C11 1.407(12)
C7 C8 1.379(14)
C8 C9 1.360(15)
C9 C10 1.389(15)
C10 C11 1.387(15)
C12 C17 1.375(13)
C12 C13 1.387(13)
C13 C14 1.386(13)
C14 C15 1.388(15)
C15 C16 1.370(15)
C16 C17 1.391(13)
C19 C20 1.343(14)
C20 C21 1.441(17)

loop_
_geom_torsion_atom_site_label_1
_geom_torsion_atom_site_label_2
_geom_torsion_atom_site_label_3
_geom_torsion_atom_site_label_4
_geom_torsion
C19 Co1 P1 C6 -168.4(4)
C5 Co1 P1 C6 86.7(4)
C4 Co1 P1 C6 106.1(6)
C3 Co1 P1 C6 29.8(9)
C2 Co1 P1 C6 17.1(5)
C1 Co1 P1 C6 47.7(4)
Br1 Co1 P1 C6 -72.2(3)
C19 Co1 P1 C18 -47.5(5)
C5 Co1 P1 C18 -152.4(5)
C4 Co1 P1 C18 -133.0(6)
C3 Co1 P1 C18 150.8(9)
C2 Co1 P1 C18 138.0(5)
C1 Co1 P1 C18 168.7(5)
Br1 Co1 P1 C18 48.7(4)
C19 Co1 P1 C12 72.2(4)
C5 Co1 P1 C12 -32.7(5)
C4 Co1 P1 C12 -13.3(6)
C3 Co1 P1 C12 -89.5(9)
C2 Co1 P1 C12 -102.3(5)
C1 Co1 P1 C12 -71.6(4)
Br1 Co1 P1 C12 168.4(3)
C19 Co1 C1 C2 132.3(7)
C5 Co1 C1 C2 119.4(9)
C4 Co1 C1 C2 80.5(6)
C3 Co1 C1 C2 37.6(6)
P1 Co1 C1 C2 -135.9(6)
Br1 Co1 C1 C2 -42.3(7)
C19 Co1 C1 C5 12.9(10)
C4 Co1 C1 C5 -38.8(6)
C3 Co1 C1 C5 -81.8(6)
C2 Co1 C1 C5 -119.4(9)
P1 Co1 C1 C5 104.7(6)
Br1 Co1 C1 C5 -161.7(5)
C5 C1 C2 C3 -0.7(11)
Co1 C1 C2 C3 -59.3(7)
C5 C1 C2 Co1 58.6(7)
C19 Co1 C2 C1 -114.2(9)
C5 Co1 C2 C1 -37.1(6)
C4 Co1 C2 C1 -81.3(7)
C3 Co1 C2 C1 -119.0(9)
P1 Co1 C2 C1 54.3(7)
Br1 Co1 C2 C1 144.2(6)
C19 Co1 C2 C3 4.9(11)
C5 Co1 C2 C3 81.9(6)
C4 Co1 C2 C3 37.8(6)
C1 Co1 C2 C3 119.0(9)
P1 Co1 C2 C3 173.4(5)
Br1 Co1 C2 C3 -96.7(6)
C1 C2 C3 C4 -0.7(11)
Co1 C2 C3 C4 -60.8(7)
C1 C2 C3 Co1 60.1(7)
C19 Co1 C3 C4 -59.9(7)
C5 Co1 C3 C4 37.9(6)
C2 Co1 C3 C4 117.6(9)
C1 Co1 C3 C4 80.9(7)
P1 Co1 C3 C4 100.4(9)
Br1 Co1 C3 C4 -158.1(6)
C19 Co1 C3 C2 -177.5(6)
C5 Co1 C3 C2 -79.7(6)
C4 Co1 C3 C2 -117.6(9)
C1 Co1 C3 C2 -36.7(6)
P1 Co1 C3 C2 -17.2(12)
Br1 Co1 C3 C2 84.3(6)
C2 C3 C4 C5 1.8(11)
Co1 C3 C4 C5 -59.7(7)
C2 C3 C4 Co1 61.6(7)
C19 Co1 C4 C3 126.6(7)
C5 Co1 C4 C3 -118.9(9)
C2 Co1 C4 C3 -38.3(6)
C1 Co1 C4 C3 -80.9(7)
P1 Co1 C4 C3 -149.1(5)
Br1 Co1 C4 C3 28.8(8)
C19 Co1 C4 C5 -114.5(6)
C3 Co1 C4 C5 118.9(9)
C2 Co1 C4 C5 80.6(7)
C1 Co1 C4 C5 38.0(6)
P1 Co1 C4 C5 -30.2(8)
Br1 Co1 C4 C5 147.7(5)
C3 C4 C5 C1 -2.3(11)
Co1 C4 C5 C1 -63.0(7)
C3 C4 C5 Co1 60.7(7)
C2 C1 C5 C4 1.9(11)
Co1 C1 C5 C4 61.8(7)
C2 C1 C5 Co1 -60.0(7)
C19 Co1 C5 C4 70.7(7)
C3 Co1 C5 C4 -36.9(6)
C2 Co1 C5 C4 -80.4(6)
C1 Co1 C5 C4 -117.1(9)
P1 Co1 C5 C4 160.7(5)
Br1 Co1 C5 C4 -77.2(9)
C19 Co1 C5 C1 -172.2(6)
C4 Co1 C5 C1 117.1(9)
C3 Co1 C5 C1 80.2(6)
C2 Co1 C5 C1 36.7(6)
P1 Co1 C5 C1 -82.1(6)
Br1 Co1 C5 C1 39.9(10)
C18 P1 C6 C7 -113.2(8)
C12 P1 C6 C7 138.7(8)
Co1 P1 C6 C7 13.4(9)
C18 P1 C6 C11 64.2(8)
C12 P1 C6 C11 -43.9(8)
Co1 P1 C6 C11 -169.3(7)
C11 C6 C7 C8 1.2(15)
P1 C6 C7 C8 178.5(8)
C6 C7 C8 C9 -0.9(16)
C7 C8 C9 C10 -0.6(17)
C8 C9 C10 C11 1.8(17)
C9 C10 C11 C6 -1.6(17)
C7 C6 C11 C10 0.1(15)
P1 C6 C11 C10 -177.4(8)
C6 P1 C12 C17 128.3(8)
C18 P1 C12 C17 20.7(9)
Co1 P1 C12 C17 -104.6(8)
C6 P1 C12 C13 -51.2(8)
C18 P1 C12 C13 -158.7(8)
Co1 P1 C12 C13 76.0(8)
C17 C12 C13 C14 1.6(14)
P1 C12 C13 C14 -179.0(8)
C12 C13 C14 C15 -2.7(15)
C13 C14 C15 C16 2.7(16)
C14 C15 C16 C17 -1.6(16)
C15 C16 C17 C12 0.5(15)
C13 C12 C17 C16 -0.5(14)
P1 C12 C17 C16 -179.9(7)
C5 Co1 C19 C20 15.4(11)
C4 Co1 C19 C20 52.8(11)
C3 Co1 C19 C20 85.8(11)
C2 Co1 C19 C20 82.5(13)
C1 Co1 C19 C20 7.0(15)
P1 Co1 C19 C20 -87.7(10)
Br1 Co1 C19 C20 -177.7(10)
C5 Co1 C19 F1 -164.8(7)
C4 Co1 C19 F1 -127.4(8)
C3 Co1 C19 F1 -94.4(8)
C2 Co1 C19 F1 -97.8(11)
C1 Co1 C19 F1 -173.2(7)
P1 Co1 C19 F1 92.0(7)
Br1 Co1 C19 F1 2.1(8)
F1 C19 C20 F2 -178.6(9)
Co1 C19 C20 F2 1.2(16)
F1 C19 C20 C21 0.6(16)
Co1 C19 C20 C21 -179.6(9)
C19 C20 C21 F4 46.2(19)
F2 C20 C21 F4 -134.5(13)
C19 C20 C21 F3 176.6(14)
F2 C20 C21 F3 -4.1(17)
C19 C20 C21 F4' 9(2)
F2 C20 C21 F4' -172.2(14)
C19 C20 C21 F3' 136.3(14)
F2 C20 C21 F3' -44.4(15)
C19 C20 C21 F5' -114.8(15)
F2 C20 C21 F5' 64.5(14)
C19 C20 C21 F5 -68.8(16)
F2 C20 C21 F5 110.5(12)
